data_7716431
loop_
_publ_author_name
'Xiang, Libo'
'Matler, Alexander'
'Tan, Leibo'
'Ye, Qing'

_publ_section_title
;
 Reactivity study of Lewis superacidic carborane-based analogue of
 9-bromo-9-borafluorene towards Lewis bases.
;
_journal_issue 28
_journal_name_full 'Dalton transactions (Cambridge, England : 2003)'
_journal_page_first 11655
_journal_page_last 11658
_journal_paper_doi 10.1039/d4dt01615g
_journal_volume 53
_journal_year 2024
_chemical_formula_moiety 'C4 H20 B21 Br1.34, C15 H40 B21 N2'
_chemical_formula_sum 'C19 H60 B42 Br1.35 N2'
_chemical_formula_weight 878.19
_space_group_crystal_system monoclinic
_space_group_IT_number 14
_space_group_name_Hall '-P 2ybc'
_space_group_name_H-M_alt 'P 1 21/c 1'
_atom_sites_solution_hydrogens geom
_audit_creation_date 2022-05-19
_audit_creation_method
;
Olex2 1.2
(compiled 2018.04.26 svn.r3504 for OlexSys, GUI svn.r5492)
;
_audit_update_record
;
2024-06-02 deposited with the CCDC.	2024-06-19 downloaded from the CCDC.
;
_cell_angle_alpha 90
_cell_angle_beta 92.692(5)
_cell_angle_gamma 90
_cell_formula_units_Z 4
_cell_length_a 12.3887(13)
_cell_length_b 12.963(2)
_cell_length_c 29.552(3)
_cell_measurement_reflns_used 9952
_cell_measurement_temperature 100
_cell_measurement_theta_max 26.383
_cell_measurement_theta_min 2.275
_cell_volume 4740.7(10)
_computing_cell_refinement 'SAINT V8.38A (?, 2016)'
_computing_data_reduction 'SAINT V8.38A (?, 2016)'
_computing_molecular_graphics 'Olex2 (Dolomanov et al., 2009)'
_computing_publication_material 'Olex2 (Dolomanov et al., 2009)'
_computing_structure_refinement 'ShelXL (Sheldrick, 2015)'
_computing_structure_solution 'SHELXT 2014/5 (Sheldrick, 2014)'
_diffrn_ambient_temperature 100
_diffrn_measured_fraction_theta_full 0.999
_diffrn_measured_fraction_theta_max 0.998
_diffrn_measurement_device_type 'Bruker APEX-II CCD'
_diffrn_measurement_method '\f and \w scans'
_diffrn_radiation_type MoK\a
_diffrn_radiation_wavelength 0.71073
_diffrn_reflns_av_R_equivalents 0.0943
_diffrn_reflns_av_unetI/netI 0.0403
_diffrn_reflns_Laue_measured_fraction_full 0.999
_diffrn_reflns_Laue_measured_fraction_max 0.998
_diffrn_reflns_limit_h_max 15
_diffrn_reflns_limit_h_min -15
_diffrn_reflns_limit_k_max 16
_diffrn_reflns_limit_k_min -16
_diffrn_reflns_limit_l_max 36
_diffrn_reflns_limit_l_min -37
_diffrn_reflns_number 129764
_diffrn_reflns_point_group_measured_fraction_full 0.999
_diffrn_reflns_point_group_measured_fraction_max 0.998
_diffrn_reflns_theta_full 25.242
_diffrn_reflns_theta_max 26.448
_diffrn_reflns_theta_min 2.091
_diffrn_standards_number 0
_exptl_absorpt_coefficient_mu 1.183
_exptl_absorpt_correction_T_max 0.7454
_exptl_absorpt_correction_T_min 0.6567
_exptl_absorpt_correction_type multi-scan
_exptl_absorpt_process_details
;
SADABS-2016/2 (Bruker,2016/2) was used for absorption correction.
wR2(int) was 0.1253 before and 0.0787 after correction.
The Ratio of minimum to maximum transmission is 0.8810.
The \l/2 correction factor is Not present.
;
_exptl_crystal_colour 'clear light colourless'
_exptl_crystal_colour_lustre clear
_exptl_crystal_colour_modifier light
_exptl_crystal_colour_primary colourless
_exptl_crystal_density_diffrn 1.230
_exptl_crystal_description block
_exptl_crystal_F_000 1780
_exptl_crystal_size_max 0.2
_exptl_crystal_size_mid 0.2
_exptl_crystal_size_min 0.1
_refine_diff_density_max 0.388
_refine_diff_density_min -0.261
_refine_diff_density_rms 0.055
_refine_ls_extinction_method none
_refine_ls_goodness_of_fit_ref 1.043
_refine_ls_hydrogen_treatment constr
_refine_ls_matrix_type full
_refine_ls_number_parameters 594
_refine_ls_number_reflns 9751
_refine_ls_number_restraints 0
_refine_ls_restrained_S_all 1.043
_refine_ls_R_factor_all 0.0517
_refine_ls_R_factor_gt 0.0371
_refine_ls_shift/su_max 0.004
_refine_ls_shift/su_mean 0.000
_refine_ls_structure_factor_coef Fsqd
_refine_ls_weighting_details 'w=1/[\s^2^(Fo^2^)+(0.0505P)^2^+2.2939P] where P=(Fo^2^+2Fc^2^)/3'
_refine_ls_weighting_scheme calc
_refine_ls_wR_factor_gt 0.0954
_refine_ls_wR_factor_ref 0.1043
_reflns_Friedel_coverage 0.000
_reflns_number_gt 7894
_reflns_number_total 9751
_reflns_threshold_expression 'I > 2\s(I)'
_cod_data_source_file d4dt01615g2.cif
_cod_data_source_block 5
_cod_depositor_comments 'Adding full bibliography for 7716430--7716433.cif.'
_cod_original_cell_volume 4740.5(10)
_cod_database_code 7716431
_shelx_shelxl_version_number 2018/3
_shelx_space_group_comment
;
The symmetry employed for this shelxl refinement is uniquely defined
by the following loop, which should always be used as a source of
symmetry information in preference to the above space-group names.
They are only intended as comments.
;
_shelx_estimated_absorpt_t_max 0.891
_shelx_estimated_absorpt_t_min 0.798
_olex2_refinement_description
;
1. Fixed Uiso
 At 1.2 times of:
  All B(H) groups, All C(H) groups
 At 1.5 times of:
  All C(H,H,H) groups
2.a Ternary CH refined with riding coordinates:
 C00B(H00B), C00F(H00F)
2.b Idealised Me refined as rotating group:
 C00E(H00A,H00C,H00D), C00J(H00E,H00G,H00H), C00K(H00I,H00J,H00K), C00L(H00L,
 H00M,H00N), C00M(H00O,H00P,H00Q), C00N(H00R,H00S,H00T)
2.c Boron cage BH refined with riding coordinates:
 B00O(H00U), B00P(H00V), B00Q(H00W), B00R(H1AA), B00S(H00X), B00T(H2AA),
 B00U(H00Y), B00V(H00Z), B00W(H3AA), B00X(H00), B00Y(H4AA), B00Z(H0AA),
 B01A(H01A), B01B(H01B), B01C(H01C), B01D(H01D), B01E(H01E), B01F(H01F),
 B01G(H01G), B01H(H01H), B01I(H01I), B01J(H01J), B01K(H01K), B01L(H01L),
 B01M(H01M), B01N(H01N), B01O(H01O), B01P(H01P), B01Q(H01Q), B01R(H01R),
 B01S(H01S), B01T(H01T), B010(H010), B011(H011), B012(H012), B014(H014),
 B015(H015), B016(H016), B017(H017), B019(H019)
;
_olex2_submission_special_instructions 'No special instructions were received'

loop_
_space_group_symop_operation_xyz
'x, y, z'
'-x, y+1/2, -z+1/2'
'-x, -y, -z'
'x, -y-1/2, z-1/2'

loop_
_atom_site_label
_atom_site_type_symbol
_atom_site_fract_x
_atom_site_fract_y
_atom_site_fract_z
_atom_site_U_iso_or_equiv
_atom_site_adp_type
_atom_site_occupancy
_atom_site_site_symmetry_order
_atom_site_calc_flag
_atom_site_refinement_flags_posn
_atom_site_refinement_flags_adp
_atom_site_refinement_flags_occupancy
_atom_site_disorder_assembly
_atom_site_disorder_group
Br01 Br 1.53386(2) 1.11534(2) 0.41675(2) 0.02324(11) Uani 0.6725(13) 1 d . . . . .
Br02 Br 1.54091(2) 1.36011(2) 0.41298(2) 0.02373(11) Uani 0.6715(13) 1 d . . . . .
N003 N 0.83622(11) 0.66500(11) 0.39590(4) 0.0128(3) Uani 1 1 d . . . . .
N004 N 0.82244(11) 0.83116(11) 0.38706(5) 0.0138(3) Uani 1 1 d . . . . .
C005 C 0.89272(14) 0.75167(12) 0.38824(5) 0.0119(3) Uani 1 1 d . . . . .
C006 C 0.72859(14) 0.68962(14) 0.39927(6) 0.0168(4) Uani 1 1 d . . . . .
C007 C 1.22326(14) 0.75477(12) 0.38724(6) 0.0120(3) Uani 1 1 d . . . . .
C008 C 1.33482(14) 1.24287(12) 0.41750(6) 0.0143(4) Uani 1 1 d . . . . .
C009 C 1.11252(14) 0.74187(12) 0.41586(5) 0.0122(3) Uani 1 1 d . . . . .
C00A C 0.72019(14) 0.79457(14) 0.39454(6) 0.0175(4) Uani 1 1 d . . . . .
C00B C 0.88634(14) 0.56007(13) 0.39679(6) 0.0157(4) Uani 1 1 d . . . . .
H00B H 0.966308 0.570590 0.396794 0.019 Uiso 1 1 calc R . . . .
C00C C 1.24252(14) 1.24371(12) 0.37498(6) 0.0138(3) Uani 1 1 d . . . . .
C00D C 1.19147(14) 0.75816(12) 0.33677(6) 0.0129(3) Uani 1 1 d . . . . .
C00E C 0.86429(16) 0.50069(14) 0.43957(6) 0.0213(4) Uani 1 1 d . . . . .
H00A H 0.875802 0.545961 0.465917 0.032 Uiso 1 1 calc GR . . . .
H00C H 0.913439 0.441566 0.442424 0.032 Uiso 1 1 calc GR . . . .
H00D H 0.789388 0.476161 0.438028 0.032 Uiso 1 1 calc GR . . . .
C00F C 0.85840(15) 0.94057(13) 0.38251(6) 0.0172(4) Uani 1 1 d . . . . .
H00F H 0.934931 0.938559 0.373196 0.021 Uiso 1 1 calc R . . . .
C00G C 1.06016(14) 0.78172(14) 0.33097(6) 0.0149(3) Uani 1 1 d . . . . .
C00H C 1.43062(15) 1.23520(13) 0.33941(6) 0.0171(4) Uani 1 1 d . . . . .
C00I C 1.29845(14) 1.23898(13) 0.32978(6) 0.0146(3) Uani 1 1 d . . . . .
C00J C 0.85900(16) 0.99535(14) 0.42813(6) 0.0232(4) Uani 1 1 d . . . . .
H00E H 0.784572 1.003918 0.437352 0.035 Uiso 1 1 calc GR . . . .
H00G H 0.892984 1.063226 0.425529 0.035 Uiso 1 1 calc GR . . . .
H00H H 0.899831 0.954140 0.450859 0.035 Uiso 1 1 calc GR . . . .
C00K C 0.79314(16) 0.99780(15) 0.34523(6) 0.0250(4) Uani 1 1 d . . . . .
H00I H 0.784989 0.953794 0.318325 0.037 Uiso 1 1 calc GR . . . .
H00J H 0.830952 1.061382 0.337533 0.037 Uiso 1 1 calc GR . . . .
H00K H 0.721633 1.014947 0.355926 0.037 Uiso 1 1 calc GR . . . .
C00L C 0.63985(16) 0.61430(15) 0.40554(7) 0.0267(4) Uani 1 1 d . . . . .
H00L H 0.637472 0.564613 0.380525 0.040 Uiso 1 1 calc GR . . . .
H00M H 0.570767 0.651044 0.405950 0.040 Uiso 1 1 calc GR . . . .
H00N H 0.652882 0.577663 0.434290 0.040 Uiso 1 1 calc GR . . . .
C00M C 0.62100(16) 0.85861(16) 0.39625(8) 0.0288(5) Uani 1 1 d . . . . .
H00O H 0.636326 0.919887 0.414886 0.043 Uiso 1 1 calc GR . . . .
H00P H 0.563499 0.818268 0.409496 0.043 Uiso 1 1 calc GR . . . .
H00Q H 0.597759 0.879923 0.365501 0.043 Uiso 1 1 calc GR . . . .
C00N C 0.85454(17) 0.50083(15) 0.35379(6) 0.0255(4) Uani 1 1 d . . . . .
H00R H 0.777398 0.484003 0.353526 0.038 Uiso 1 1 calc GR . . . .
H00S H 0.896754 0.437000 0.352813 0.038 Uiso 1 1 calc GR . . . .
H00T H 0.868989 0.543326 0.327322 0.038 Uiso 1 1 calc GR . . . .
B018 B 1.01597(16) 0.75925(13) 0.37956(6) 0.0121(4) Uani 1 1 d . . . . .
B00O B 1.31718(16) 0.83058(15) 0.41565(7) 0.0157(4) Uani 1 1 d . . . . .
H00U H 1.374237 0.883512 0.398708 0.019 Uiso 1 1 calc R . . . .
B00P B 1.17749(16) 0.86004(14) 0.41883(6) 0.0138(4) Uani 1 1 d . . . . .
H00V H 1.142303 0.933065 0.404238 0.017 Uiso 1 1 calc R . . . .
B00Q B 1.13884(16) 0.66956(15) 0.46434(6) 0.0161(4) Uani 1 1 d . . . . .
H00W H 1.078014 0.617702 0.479580 0.019 Uiso 1 1 calc R . . . .
B00R B 1.26381(17) 1.35635(15) 0.40650(7) 0.0162(4) Uani 1 1 d . . . . .
H1AA H 1.301862 1.428576 0.393882 0.019 Uiso 1 1 calc R . . . .
B00S B 1.28014(17) 0.63913(15) 0.46367(7) 0.0173(4) Uani 1 1 d . . . . .
H00X H 1.314266 0.566616 0.479196 0.021 Uiso 1 1 calc R . . . .
B00T B 1.28432(17) 1.17911(15) 0.46396(7) 0.0177(4) Uani 1 1 d . . . . .
H2AA H 1.336031 1.134432 0.489134 0.021 Uiso 1 1 calc R . . . .
B00U B 1.23572(17) 0.74283(15) 0.49789(7) 0.0169(4) Uani 1 1 d . . . . .
H00Y H 1.240867 0.738300 0.535775 0.020 Uiso 1 1 calc R . . . .
B00V B 1.12624(16) 0.80489(15) 0.46796(6) 0.0152(4) Uani 1 1 d . . . . .
H00Z H 1.057668 0.840549 0.485776 0.018 Uiso 1 1 calc R . . . .
B00W B 1.28933(17) 1.31486(15) 0.46247(7) 0.0182(4) Uani 1 1 d . . . . .
H3AA H 1.344358 1.358562 0.486746 0.022 Uiso 1 1 calc R . . . .
B00X B 1.25867(17) 0.86108(15) 0.46869(7) 0.0166(4) Uani 1 1 d . . . . .
H00 H 1.278813 0.934400 0.487273 0.020 Uiso 1 1 calc R . . . .
B00Y B 1.25696(17) 1.16735(17) 0.28347(7) 0.0187(4) Uani 1 1 d . . . . .
H4AA H 1.178440 1.124526 0.280399 0.022 Uiso 1 1 calc R . . . .
B00Z B 1.33083(16) 0.69334(15) 0.41267(7) 0.0169(4) Uani 1 1 d . . . . .
H0AA H 1.397459 0.657012 0.393886 0.020 Uiso 1 1 calc R . . . .
B01A B 1.37367(16) 1.34745(16) 0.31628(7) 0.0190(4) Uani 1 1 d . . . . .
H01A H 1.372779 1.423192 0.334490 0.023 Uiso 1 1 calc R . . . .
B01B B 1.15107(17) 0.87990(15) 0.31707(7) 0.0169(4) Uani 1 1 d . . . . .
H01B H 1.163223 0.954169 0.335992 0.020 Uiso 1 1 calc R . . . .
B01C B 1.26121(17) 1.30495(17) 0.28139(7) 0.0195(4) Uani 1 1 d . . . . .
H01C H 1.185581 1.351911 0.276896 0.023 Uiso 1 1 calc R . . . .
B01D B 1.35374(17) 0.75818(15) 0.46572(7) 0.0175(4) Uani 1 1 d . . . . .
H01D H 1.436531 0.763813 0.482465 0.021 Uiso 1 1 calc R . . . .
B01E B 1.49396(18) 1.29819(18) 0.29578(7) 0.0229(5) Uani 1 1 d . . . . .
H01E H 1.572468 1.340530 0.300603 0.028 Uiso 1 1 calc R . . . .
B01F B 1.16995(18) 1.25211(15) 0.47960(7) 0.0184(4) Uani 1 1 d . . . . .
H01F H 1.144638 1.255041 0.515461 0.022 Uiso 1 1 calc R . . . .
B01G B 1.36653(16) 1.12352(16) 0.31937(7) 0.0178(4) Uani 1 1 d . . . . .
H01G H 1.360813 1.050897 0.339649 0.021 Uiso 1 1 calc R . . . .
B01H B 1.21007(18) 0.74836(16) 0.24402(7) 0.0196(4) Uani 1 1 d . . . . .
H01H H 1.261690 0.736299 0.214359 0.023 Uiso 1 1 calc R . . . .
B01I B 1.14989(17) 1.14008(15) 0.44582(7) 0.0167(4) Uani 1 1 d . . . . .
H01I H 1.111356 1.068999 0.459338 0.020 Uiso 1 1 calc R . . . .
B01J B 1.00313(17) 0.72248(17) 0.28312(7) 0.0189(4) Uani 1 1 d . . . . .
H01J H 0.917646 0.694345 0.279828 0.023 Uiso 1 1 calc R . . . .
B01K B 1.48965(17) 1.16217(17) 0.29777(7) 0.0224(4) Uani 1 1 d . . . . .
H01K H 1.565502 1.116257 0.303926 0.027 Uiso 1 1 calc R . . . .
B01L B 1.11318(18) 0.65512(17) 0.25928(7) 0.0210(4) Uani 1 1 d . . . . .
H01L H 1.100979 0.581550 0.239834 0.025 Uiso 1 1 calc R . . . .
B01M B 1.03103(17) 0.85569(16) 0.28335(7) 0.0184(4) Uani 1 1 d . . . . .
H01M H 0.964014 0.913667 0.280598 0.022 Uiso 1 1 calc R . . . .
B01N B 1.37912(18) 1.11895(18) 0.26091(7) 0.0228(5) Uani 1 1 d . . . . .
H01N H 1.381435 1.044105 0.242037 0.027 Uiso 1 1 calc R . . . .
B01O B 1.15895(18) 0.87305(16) 0.25847(7) 0.0204(4) Uani 1 1 d . . . . .
H01O H 1.176769 0.943358 0.238088 0.024 Uiso 1 1 calc R . . . .
B01P B 1.10272(16) 0.65962(16) 0.31754(7) 0.0170(4) Uani 1 1 d . . . . .
H01P H 1.082611 0.588783 0.337142 0.020 Uiso 1 1 calc R . . . .
B01Q B 1.06887(18) 0.77651(17) 0.23680(7) 0.0215(4) Uani 1 1 d . . . . .
H01Q H 1.027880 0.783252 0.202334 0.026 Uiso 1 1 calc R . . . .
B01R B 1.31445(18) 1.23075(18) 0.23691(7) 0.0234(5) Uani 1 1 d . . . . .
H01R H 1.273945 1.229277 0.202222 0.028 Uiso 1 1 calc R . . . .
B01S B 1.38628(18) 1.34136(18) 0.25769(7) 0.0230(5) Uani 1 1 d . . . . .
H01S H 1.393355 1.412621 0.236602 0.028 Uiso 1 1 calc R . . . .
B01T B 1.45844(18) 1.22697(19) 0.24562(8) 0.0256(5) Uani 1 1 d . . . . .
H01T H 1.513232 1.222940 0.216584 0.031 Uiso 1 1 calc R . . . .
B010 B 1.12670(16) 1.17959(15) 0.38810(7) 0.0153(4) Uani 1 1 d . . . . .
H010 H 1.074579 1.134956 0.363063 0.018 Uiso 1 1 calc R . . . .
B011 B 1.07313(18) 1.25301(14) 0.43271(7) 0.0168(4) Uani 1 1 d . . . . .
H011 H 0.984074 1.256614 0.437522 0.020 Uiso 1 1 calc R . . . .
B012 B 1.26066(17) 0.81226(16) 0.29451(7) 0.0173(4) Uani 1 1 d . . . . .
H012 H 1.345411 0.841983 0.298789 0.021 Uiso 1 1 calc R . . . .
B013 B 1.45633(17) 1.23831(15) 0.39531(7) 0.0173(4) Uani 1 1 d . . . . .
B014 B 1.13272(16) 1.31721(15) 0.38652(7) 0.0163(4) Uani 1 1 d . . . . .
H014 H 1.084666 1.362599 0.360373 0.020 Uiso 1 1 calc R . . . .
B015 B 1.25513(16) 1.13350(14) 0.40884(6) 0.0148(4) Uani 1 1 d . . . . .
H015 H 1.287510 1.057418 0.397689 0.018 Uiso 1 1 calc R . . . .
B016 B 1.20047(16) 0.63659(15) 0.41342(7) 0.0153(4) Uani 1 1 d . . . . .
H016 H 1.181039 0.562329 0.395454 0.018 Uiso 1 1 calc R . . . .
B017 B 1.15852(17) 1.36123(15) 0.44351(7) 0.0176(4) Uani 1 1 d . . . . .
H017 H 1.125462 1.436284 0.455546 0.021 Uiso 1 1 calc R . . . .
B019 B 1.23317(17) 0.67662(16) 0.29522(7) 0.0180(4) Uani 1 1 d . . . . .
H019 H 1.299380 0.618337 0.300256 0.022 Uiso 1 1 calc R . . . .

loop_
_atom_site_aniso_label
_atom_site_aniso_U_11
_atom_site_aniso_U_22
_atom_site_aniso_U_33
_atom_site_aniso_U_23
_atom_site_aniso_U_13
_atom_site_aniso_U_12
Br01 0.02057(17) 0.01778(16) 0.03075(18) -0.00104(11) -0.00529(11) 0.00592(10)
Br02 0.02053(17) 0.01914(16) 0.03066(18) 0.00131(11) -0.00793(11) -0.00534(11)
N003 0.0121(7) 0.0138(7) 0.0128(7) 0.0005(5) 0.0020(5) 0.0000(5)
N004 0.0130(7) 0.0138(7) 0.0147(7) 0.0012(5) 0.0022(5) 0.0011(6)
C005 0.0130(8) 0.0139(8) 0.0088(7) 0.0001(6) -0.0012(6) 0.0006(6)
C006 0.0124(9) 0.0203(9) 0.0178(8) -0.0004(7) 0.0016(7) -0.0003(7)
C007 0.0108(8) 0.0115(8) 0.0138(8) 0.0002(6) 0.0014(6) 0.0007(6)
C008 0.0177(9) 0.0106(8) 0.0142(8) -0.0002(6) -0.0048(7) -0.0004(6)
C009 0.0117(8) 0.0129(8) 0.0120(8) -0.0003(6) 0.0021(6) -0.0009(6)
C00A 0.0123(9) 0.0210(9) 0.0193(9) 0.0010(7) 0.0023(7) 0.0004(7)
C00B 0.0166(9) 0.0123(8) 0.0182(8) 0.0003(7) 0.0030(7) 0.0018(7)
C00C 0.0152(9) 0.0125(8) 0.0136(8) 0.0003(6) -0.0022(6) -0.0006(6)
C00D 0.0105(8) 0.0148(8) 0.0134(8) -0.0006(6) 0.0012(6) 0.0005(6)
C00E 0.0264(10) 0.0166(9) 0.0214(9) 0.0037(7) 0.0054(8) 0.0013(7)
C00F 0.0183(9) 0.0128(8) 0.0211(9) 0.0015(7) 0.0060(7) 0.0006(7)
C00G 0.0114(8) 0.0191(9) 0.0141(8) -0.0005(7) -0.0006(6) 0.0009(7)
C00H 0.0123(8) 0.0170(9) 0.0220(9) 0.0012(7) -0.0004(7) 0.0002(7)
C00I 0.0117(8) 0.0157(8) 0.0162(8) 0.0017(6) -0.0007(7) -0.0009(6)
C00J 0.0295(11) 0.0169(9) 0.0233(10) -0.0026(7) 0.0023(8) 0.0017(8)
C00K 0.0290(11) 0.0224(10) 0.0238(10) 0.0080(8) 0.0042(8) 0.0053(8)
C00L 0.0167(10) 0.0244(10) 0.0394(12) 0.0004(8) 0.0061(8) -0.0051(8)
C00M 0.0153(10) 0.0270(11) 0.0446(13) 0.0070(9) 0.0077(9) 0.0055(8)
C00N 0.0361(12) 0.0190(9) 0.0213(9) -0.0056(7) 0.0004(8) 0.0003(8)
B018 0.0140(10) 0.0096(8) 0.0128(9) -0.0015(7) 0.0012(7) 0.0008(7)
B00O 0.0116(9) 0.0182(10) 0.0171(9) 0.0001(7) -0.0021(7) -0.0012(7)
B00P 0.0152(10) 0.0129(9) 0.0130(9) -0.0014(7) -0.0006(7) -0.0002(7)
B00Q 0.0171(10) 0.0170(10) 0.0139(9) 0.0046(7) -0.0019(7) -0.0019(8)
B00R 0.0198(11) 0.0103(9) 0.0181(10) -0.0007(7) -0.0022(8) 0.0010(7)
B00S 0.0175(10) 0.0157(9) 0.0182(10) 0.0023(7) -0.0049(8) 0.0019(8)
B00T 0.0243(11) 0.0133(9) 0.0155(9) 0.0009(7) -0.0013(8) 0.0001(8)
B00U 0.0194(10) 0.0157(9) 0.0151(9) 0.0023(7) -0.0042(8) 0.0000(8)
B00V 0.0173(10) 0.0159(9) 0.0124(9) -0.0017(7) 0.0003(7) -0.0001(8)
B00W 0.0245(11) 0.0133(9) 0.0164(9) -0.0016(7) -0.0023(8) 0.0010(8)
B00X 0.0187(10) 0.0153(9) 0.0153(9) 0.0002(7) -0.0032(8) -0.0007(8)
B00Y 0.0164(10) 0.0257(11) 0.0140(9) -0.0012(8) 0.0013(8) -0.0017(8)
B00Z 0.0123(10) 0.0177(10) 0.0205(10) 0.0010(8) -0.0027(8) 0.0042(8)
B01A 0.0150(10) 0.0203(10) 0.0219(10) 0.0063(8) 0.0014(8) -0.0028(8)
B01B 0.0191(10) 0.0171(10) 0.0146(9) 0.0028(7) 0.0015(8) 0.0010(8)
B01C 0.0180(10) 0.0250(11) 0.0154(9) 0.0055(8) 0.0006(8) -0.0013(8)
B01D 0.0158(10) 0.0178(10) 0.0187(10) 0.0020(8) -0.0035(8) -0.0004(8)
B01E 0.0162(11) 0.0275(11) 0.0253(11) 0.0040(9) 0.0029(8) -0.0024(9)
B01F 0.0268(12) 0.0136(9) 0.0148(9) -0.0010(7) 0.0012(8) -0.0001(8)
B01G 0.0152(10) 0.0201(10) 0.0181(10) -0.0032(8) 0.0013(8) 0.0003(8)
B01H 0.0199(11) 0.0242(11) 0.0149(9) -0.0014(8) 0.0050(8) -0.0031(8)
B01I 0.0236(11) 0.0121(9) 0.0146(9) -0.0002(7) 0.0021(8) -0.0008(8)
B01J 0.0174(10) 0.0273(11) 0.0117(9) -0.0011(8) -0.0025(8) -0.0022(8)
B01K 0.0150(10) 0.0257(11) 0.0267(11) -0.0021(9) 0.0031(8) -0.0008(8)
B01L 0.0239(11) 0.0241(11) 0.0151(9) -0.0038(8) 0.0024(8) -0.0041(9)
B01M 0.0192(11) 0.0228(10) 0.0130(9) 0.0038(8) -0.0008(8) 0.0012(8)
B01N 0.0188(11) 0.0298(12) 0.0202(10) -0.0041(9) 0.0049(8) -0.0018(9)
B01O 0.0244(11) 0.0224(11) 0.0145(10) 0.0028(8) 0.0032(8) -0.0004(8)
B01P 0.0173(10) 0.0189(10) 0.0149(9) -0.0038(7) 0.0008(8) -0.0024(8)
B01Q 0.0213(11) 0.0286(11) 0.0147(9) -0.0007(8) 0.0026(8) -0.0036(9)
B01R 0.0180(11) 0.0352(12) 0.0173(10) 0.0030(9) 0.0036(8) -0.0038(9)
B01S 0.0180(11) 0.0300(12) 0.0214(10) 0.0056(9) 0.0040(8) -0.0017(9)
B01T 0.0193(11) 0.0341(12) 0.0238(11) 0.0017(9) 0.0060(9) -0.0029(9)
B010 0.0144(10) 0.0150(9) 0.0167(9) 0.0006(7) 0.0017(7) -0.0019(7)
B011 0.0206(11) 0.0139(9) 0.0161(9) -0.0016(7) 0.0029(8) -0.0002(8)
B012 0.0192(11) 0.0187(10) 0.0145(9) -0.0006(7) 0.0055(8) -0.0029(8)
B013 0.0160(10) 0.0128(9) 0.0227(10) 0.0011(7) -0.0048(8) 0.0003(7)
B014 0.0162(10) 0.0156(9) 0.0172(9) -0.0001(7) 0.0006(8) 0.0025(8)
B015 0.0196(10) 0.0104(9) 0.0140(9) 0.0015(7) -0.0016(8) -0.0010(7)
B016 0.0155(10) 0.0123(9) 0.0178(9) 0.0024(7) -0.0018(8) 0.0021(7)
B017 0.0208(11) 0.0144(9) 0.0175(10) -0.0014(7) 0.0012(8) 0.0013(8)
B019 0.0192(11) 0.0177(10) 0.0177(10) -0.0050(8) 0.0056(8) 0.0007(8)

loop_
_atom_type_symbol
_atom_type_description
_atom_type_scat_dispersion_real
_atom_type_scat_dispersion_imag
_atom_type_scat_source
C C 0.0033 0.0016 'International Tables Vol C Tables 4.2.6.8 and 6.1.1.4'
H H 0.0000 0.0000 'International Tables Vol C Tables 4.2.6.8 and 6.1.1.4'
B B 0.0013 0.0007 'International Tables Vol C Tables 4.2.6.8 and 6.1.1.4'
Br Br -0.2901 2.4595 'International Tables Vol C Tables 4.2.6.8 and 6.1.1.4'
N N 0.0061 0.0033 'International Tables Vol C Tables 4.2.6.8 and 6.1.1.4'

loop_
_geom_angle_atom_site_label_1
_geom_angle_atom_site_label_2
_geom_angle_atom_site_label_3
_geom_angle
_geom_angle_site_symmetry_1
_geom_angle_site_symmetry_3
_geom_angle_publ_flag
C005 N003 C006 109.30(14) . . ?
C005 N003 C00B 122.86(14) . . ?
C006 N003 C00B 127.69(14) . . ?
C005 N004 C00A 109.24(14) . . ?
C005 N004 C00F 122.19(14) . . ?
C00A N004 C00F 128.34(14) . . ?
N003 C005 B018 126.77(14) . . ?
N004 C005 N003 107.55(15) . . ?
N004 C005 B018 125.60(14) . . ?
N003 C006 C00L 125.41(16) . . ?
C00A C006 N003 106.93(15) . . ?
C00A C006 C00L 127.63(16) . . ?
C009 C007 B00O 111.61(13) . . ?
C009 C007 B00P 60.79(10) . . ?
C009 C007 B00Z 112.28(13) . . ?
C009 C007 B016 61.91(10) . . ?
C00D C007 C009 108.71(13) . . ?
C00D C007 B00O 126.95(14) . . ?
C00D C007 B00P 114.90(13) . . ?
C00D C007 B00Z 127.43(14) . . ?
C00D C007 B016 114.78(13) . . ?
B00O C007 B00P 61.58(11) . . ?
B00O C007 B016 114.00(13) . . ?
B00Z C007 B00O 63.31(11) . . ?
B00Z C007 B00P 113.22(13) . . ?
B00Z C007 B016 62.08(11) . . ?
B016 C007 B00P 112.47(13) . . ?
C00C C008 B00R 61.81(10) . . ?
C00C C008 B00T 109.84(13) . . ?
C00C C008 B00W 109.79(13) . . ?
C00C C008 B013 107.74(13) . . ?
C00C C008 B015 61.81(10) . . ?
B00R C008 B00T 110.58(14) . . ?
B00R C008 B00W 60.60(11) . . ?
B00R C008 B015 112.56(14) . . ?
B00W C008 B00T 60.76(11) . . ?
B00W C008 B015 110.35(14) . . ?
B013 C008 B00R 114.47(13) . . ?
B013 C008 B00T 130.95(14) . . ?
B013 C008 B00W 130.47(14) . . ?
B013 C008 B015 115.40(13) . . ?
B015 C008 B00T 60.49(11) . . ?
C007 C009 B00P 62.71(10) . . ?
C007 C009 B00Q 110.47(13) . . ?
C007 C009 B00V 110.82(13) . . ?
C007 C009 B016 61.62(10) . . ?
B018 C009 C007 104.92(13) . . ?
B018 C009 B00P 104.06(13) . . ?
B018 C009 B00Q 138.10(14) . . ?
B018 C009 B00V 124.75(14) . . ?
B018 C009 B016 122.32(13) . . ?
B00P C009 B00V 60.98(10) . . ?
B00P C009 B016 113.79(13) . . ?
B00Q C009 B00P 111.61(13) . . ?
B00Q C009 B00V 61.05(11) . . ?
B00Q C009 B016 61.19(11) . . ?
B00V C009 B016 111.50(13) . . ?
N004 C00A C00M 125.47(16) . . ?
C006 C00A N004 106.95(15) . . ?
C006 C00A C00M 127.58(17) . . ?
N003 C00B C00E 112.69(14) . . ?
N003 C00B C00N 110.70(14) . . ?
C00E C00B C00N 113.00(15) . . ?
C008 C00C B00R 61.30(10) . . ?
C008 C00C B010 112.28(13) . . ?
C008 C00C B014 112.31(13) . . ?
C008 C00C B015 61.37(10) . . ?
C00I C00C C008 109.61(14) . . ?
C00I C00C B00R 115.78(14) . . ?
C00I C00C B010 126.38(14) . . ?
C00I C00C B014 126.33(14) . . ?
C00I C00C B015 115.71(13) . . ?
B00R C00C B015 111.80(13) . . ?
B010 C00C B00R 113.03(14) . . ?
B010 C00C B015 61.86(11) . . ?
B014 C00C B00R 61.88(11) . . ?
B014 C00C B010 62.84(12) . . ?
B014 C00C B015 113.11(14) . . ?
C007 C00D C00G 108.29(13) . . ?
C007 C00D B01B 114.12(13) . . ?
C007 C00D B01P 115.03(13) . . ?
C007 C00D B012 127.93(14) . . ?
C007 C00D B019 127.50(14) . . ?
C00G C00D B01B 62.25(11) . . ?
C00G C00D B01P 60.35(10) . . ?
C00G C00D B012 112.01(13) . . ?
C00G C00D B019 111.49(13) . . ?
B01B C00D B01P 112.50(13) . . ?
B012 C00D B01B 61.88(11) . . ?
B012 C00D B01P 113.01(13) . . ?
B012 C00D B019 63.23(11) . . ?
B019 C00D B01B 114.12(13) . . ?
B019 C00D B01P 61.80(11) . . ?
N004 C00F C00J 110.61(14) . . ?
N004 C00F C00K 112.07(15) . . ?
C00J C00F C00K 113.09(15) . . ?
C00D C00G B01B 61.41(10) . . ?
C00D C00G B01J 111.35(13) . . ?
C00D C00G B01M 110.70(13) . . ?
C00D C00G B01P 62.87(10) . . ?
B018 C00G C00D 104.56(13) . . ?
B018 C00G B01B 126.52(14) . . ?
B018 C00G B01J 120.85(14) . . ?
B018 C00G B01M 140.46(15) . . ?
B018 C00G B01P 99.34(13) . . ?
B01J C00G B01B 111.79(13) . . ?
B01M C00G B01B 61.32(11) . . ?
B01M C00G B01J 61.24(11) . . ?
B01P C00G B01B 113.88(13) . . ?
B01P C00G B01J 61.38(11) . . ?
B01P C00G B01M 112.17(13) . . ?
C00I C00H B01A 61.79(11) . . ?
C00I C00H B01E 109.64(13) . . ?
C00I C00H B01G 62.16(11) . . ?
C00I C00H B01K 109.93(14) . . ?
C00I C00H B013 108.17(14) . . ?
B01A C00H B01E 60.45(11) . . ?
B01G C00H B01A 113.01(14) . . ?
B01G C00H B01E 110.59(14) . . ?
B01K C00H B01A 110.64(14) . . ?
B01K C00H B01E 60.87(12) . . ?
B01K C00H B01G 60.49(11) . . ?
B013 C00H B01A 115.04(14) . . ?
B013 C00H B01E 130.50(15) . . ?
B013 C00H B01G 114.81(14) . . ?
B013 C00H B01K 130.26(15) . . ?
C00C C00I C00H 109.65(13) . . ?
C00C C00I B00Y 125.90(14) . . ?
C00C C00I B01A 115.79(14) . . ?
C00C C00I B01C 126.33(14) . . ?
C00C C00I B01G 115.33(13) . . ?
C00H C00I B00Y 112.33(14) . . ?
C00H C00I B01A 61.74(11) . . ?
C00H C00I B01C 112.68(14) . . ?
C00H C00I B01G 61.50(11) . . ?
B00Y C00I B01A 113.44(14) . . ?
B00Y C00I B01G 61.67(11) . . ?
B01A C00I B01G 112.45(14) . . ?
B01C C00I B00Y 62.87(12) . . ?
B01C C00I B01A 62.07(11) . . ?
B01C C00I B01G 113.16(14) . . ?
C005 B018 C009 126.30(15) . . ?
C005 B018 C00G 122.75(15) . . ?
C009 B018 C00G 110.91(15) . . ?
C007 B00O B00P 60.58(10) . . ?
C007 B00O B00X 105.11(14) . . ?
C007 B00O B00Z 57.93(10) . . ?
C007 B00O B01D 104.11(13) . . ?
B00P B00O B00X 58.32(11) . . ?
B00P B00O B00Z 108.08(13) . . ?
B00P B00O B01D 106.11(14) . . ?
B00Z B00O B00X 107.68(14) . . ?
B00Z B00O B01D 59.95(11) . . ?
B01D B00O B00X 59.54(11) . . ?
C007 B00P B00O 57.84(10) . . ?
C007 B00P B00V 105.05(13) . . ?
C009 B00P C007 56.50(9) . . ?
C009 B00P B00O 104.98(13) . . ?
C009 B00P B00V 59.90(10) . . ?
C009 B00P B00X 107.34(13) . . ?
B00V B00P B00O 110.20(14) . . ?
B00X B00P C007 105.45(13) . . ?
B00X B00P B00O 61.48(11) . . ?
B00X B00P B00V 61.53(11) . . ?
C009 B00Q B00S 104.82(13) . . ?
C009 B00Q B00U 105.44(13) . . ?
C009 B00Q B00V 59.87(10) . . ?
C009 B00Q B016 59.95(10) . . ?
B00U B00Q B00S 59.65(11) . . ?
B00V B00Q B00S 107.95(14) . . ?
B00V B00Q B00U 59.91(11) . . ?
B00V B00Q B016 109.53(13) . . ?
B016 B00Q B00S 58.55(11) . . ?
B016 B00Q B00U 107.07(14) . . ?
C008 B00R C00C 56.90(10) . . ?
C008 B00R B00W 59.77(11) . . ?
C008 B00R B014 105.52(13) . . ?
C008 B00R B017 107.51(14) . . ?
C00C B00R B00W 105.24(13) . . ?
C00C B00R B014 58.04(10) . . ?
B00W B00R B014 110.34(15) . . ?
B017 B00R C00C 105.46(14) . . ?
B017 B00R B00W 61.73(12) . . ?
B017 B00R B014 61.26(11) . . ?
B00Q B00S B00Z 107.56(13) . . ?
B00U B00S B00Q 60.10(11) . . ?
B00U B00S B00Z 107.99(14) . . ?
B00U B00S B01D 60.14(11) . . ?
B01D B00S B00Q 107.77(14) . . ?
B01D B00S B00Z 59.72(11) . . ?
B016 B00S B00Q 60.04(11) . . ?
B016 B00S B00U 108.63(14) . . ?
B016 B00S B00Z 60.06(11) . . ?
B016 B00S B01D 108.16(14) . . ?
C008 B00T B00W 59.49(10) . . ?
C008 B00T B01F 105.75(13) . . ?
C008 B00T B01I 105.08(13) . . ?
C008 B00T B015 59.64(10) . . ?
B00W B00T B01F 60.37(11) . . ?
B00W B00T B01I 107.87(14) . . ?
B01F B00T B01I 59.36(11) . . ?
B015 B00T B00W 108.62(13) . . ?
B015 B00T B01F 106.73(14) . . ?
B015 B00T B01I 58.72(11) . . ?
B00S B00U B00Q 60.25(11) . . ?
B00S B00U B00X 108.18(14) . . ?
B00S B00U B01D 60.14(11) . . ?
B00V B00U B00Q 59.27(11) . . ?
B00V B00U B00S 107.92(14) . . ?
B00V B00U B00X 60.44(11) . . ?
B00V B00U B01D 107.97(14) . . ?
B00X B00U B00Q 107.74(13) . . ?
B00X B00U B01D 59.78(11) . . ?
B01D B00U B00Q 107.89(14) . . ?
C009 B00V B00P 59.12(10) . . ?
C009 B00V B00Q 59.08(10) . . ?
C009 B00V B00U 105.53(13) . . ?
C009 B00V B00X 104.58(13) . . ?
B00P B00V B00Q 108.46(13) . . ?
B00P B00V B00U 107.31(14) . . ?
B00P B00V B00X 58.73(11) . . ?
B00Q B00V B00U 60.82(11) . . ?
B00Q B00V B00X 108.71(14) . . ?
B00U B00V B00X 60.10(11) . . ?
C008 B00W B00R 59.63(10) . . ?
C008 B00W B00T 59.75(10) . . ?
C008 B00W B01F 105.97(13) . . ?
C008 B00W B017 105.17(13) . . ?
B00R B00W B00T 108.96(13) . . ?
B00R B00W B01F 107.01(14) . . ?
B00R B00W B017 58.82(11) . . ?
B00T B00W B01F 60.40(11) . . ?
B00T B00W B017 108.07(14) . . ?
B01F B00W B017 59.46(12) . . ?
B00P B00X B00O 60.20(11) . . ?
B00P B00X B00U 107.61(14) . . ?
B00P B00X B00V 59.75(11) . . ?
B00P B00X B01D 107.97(14) . . ?
B00U B00X B00O 108.14(14) . . ?
B00U B00X B00V 59.46(11) . . ?
B00V B00X B00O 107.79(13) . . ?
B01D B00X B00O 59.98(11) . . ?
B01D B00X B00U 60.21(11) . . ?
B01D B00X B00V 107.54(14) . . ?
C00I B00Y B01C 58.52(11) . . ?
C00I B00Y B01G 60.25(11) . . ?
C00I B00Y B01N 105.05(14) . . ?
C00I B00Y B01R 104.57(14) . . ?
B01C B00Y B01N 108.04(15) . . ?
B01G B00Y B01C 108.49(14) . . ?
B01G B00Y B01N 58.42(12) . . ?
B01G B00Y B01R 106.69(15) . . ?
B01R B00Y B01C 59.91(12) . . ?
B01R B00Y B01N 59.96(12) . . ?
C007 B00Z B00O 58.76(10) . . ?
C007 B00Z B00S 104.84(14) . . ?
C007 B00Z B01D 104.86(13) . . ?
C007 B00Z B016 60.28(10) . . ?
B00O B00Z B00S 108.00(14) . . ?
B00O B00Z B01D 60.10(11) . . ?
B01D B00Z B00S 59.85(11) . . ?
B016 B00Z B00O 108.85(13) . . ?
B016 B00Z B00S 58.35(11) . . ?
B016 B00Z B01D 106.90(14) . . ?
C00H B01A C00I 56.47(10) . . ?
C00H B01A B01C 105.07(14) . . ?
C00H B01A B01E 59.80(12) . . ?
C00H B01A B01S 107.31(15) . . ?
C00I B01A B01C 58.07(11) . . ?
C00I B01A B01E 104.91(15) . . ?
C00I B01A B01S 105.31(15) . . ?
B01E B01A B01C 109.97(15) . . ?
B01S B01A B01C 61.08(12) . . ?
B01S B01A B01E 61.62(12) . . ?
C00D B01B C00G 56.34(10) . . ?
C00D B01B B01M 104.25(14) . . ?
C00D B01B B012 57.72(10) . . ?
C00G B01B B01M 58.40(11) . . ?
C00G B01B B012 103.88(13) . . ?
B01O B01B C00D 104.88(14) . . ?
B01O B01B C00G 105.16(14) . . ?
B01O B01B B01M 61.21(12) . . ?
B01O B01B B012 61.38(12) . . ?
B012 B01B B01M 109.70(14) . . ?
C00I B01C B00Y 58.62(10) . . ?
C00I B01C B01A 59.86(11) . . ?
C00I B01C B01R 104.62(15) . . ?
C00I B01C B01S 104.71(14) . . ?
B00Y B01C B01S 107.68(15) . . ?
B01A B01C B00Y 108.22(14) . . ?
B01A B01C B01S 58.53(12) . . ?
B01R B01C B00Y 59.88(12) . . ?
B01R B01C B01A 106.72(15) . . ?
B01R B01C B01S 59.80(12) . . ?
B00S B01D B00O 108.33(14) . . ?
B00S B01D B00U 59.72(11) . . ?
B00U B01D B00O 108.37(14) . . ?
B00X B01D B00O 60.48(11) . . ?
B00X B01D B00S 108.02(15) . . ?
B00X B01D B00U 60.00(11) . . ?
B00X B01D B00Z 108.43(14) . . ?
B00Z B01D B00O 59.95(11) . . ?
B00Z B01D B00S 60.43(11) . . ?
B00Z B01D B00U 108.22(14) . . ?
C00H B01E B01A 59.74(11) . . ?
C00H B01E B01K 59.48(11) . . ?
C00H B01E B01S 105.23(14) . . ?
C00H B01E B01T 105.67(15) . . ?
B01A B01E B01K 108.92(15) . . ?
B01A B01E B01S 58.98(12) . . ?
B01A B01E B01T 107.14(15) . . ?
B01K B01E B01S 108.04(15) . . ?
B01K B01E B01T 60.27(13) . . ?
B01T B01E B01S 59.53(13) . . ?
B00T B01F B011 108.35(14) . . ?
B00W B01F B00T 59.23(12) . . ?
B00W B01F B011 108.19(14) . . ?
B01I B01F B00T 60.75(11) . . ?
B01I B01F B00W 108.08(14) . . ?
B01I B01F B011 59.90(11) . . ?
B01I B01F B017 108.04(14) . . ?
B017 B01F B00T 108.04(15) . . ?
B017 B01F B00W 60.59(12) . . ?
B017 B01F B011 59.83(11) . . ?
C00H B01G C00I 56.34(10) . . ?
C00H B01G B00Y 105.11(14) . . ?
C00H B01G B01K 59.73(12) . . ?
C00H B01G B01N 107.74(15) . . ?
C00I B01G B00Y 58.07(11) . . ?
C00I B01G B01K 104.71(14) . . ?
B01K B01G B00Y 110.15(15) . . ?
B01N B01G C00I 105.63(14) . . ?
B01N B01G B00Y 61.33(12) . . ?
B01N B01G B01K 61.91(12) . . ?
B01L B01H B01O 107.59(15) . . ?
B01L B01H B01Q 60.05(12) . . ?
B01L B01H B012 108.48(14) . . ?
B01L B01H B019 60.95(12) . . ?
B01Q B01H B01O 59.40(12) . . ?
B01Q B01H B012 107.84(14) . . ?
B012 B01H B01O 59.98(11) . . ?
B019 B01H B01O 108.14(14) . . ?
B019 B01H B01Q 108.88(14) . . ?
B019 B01H B012 60.02(11) . . ?
B01F B01I B00T 59.89(12) . . ?
B01F B01I B010 108.29(13) . . ?
B01F B01I B011 60.51(11) . . ?
B010 B01I B00T 107.96(14) . . ?
B011 B01I B00T 108.16(14) . . ?
B011 B01I B010 59.80(11) . . ?
B015 B01I B00T 59.40(11) . . ?
B015 B01I B01F 107.70(14) . . ?
B015 B01I B010 60.52(11) . . ?
B015 B01I B011 108.17(14) . . ?
C00G B01J B01L 104.40(14) . . ?
C00G B01J B01M 59.28(11) . . ?
C00G B01J B01P 59.03(10) . . ?
C00G B01J B01Q 105.74(14) . . ?
B01M B01J B01L 109.07(15) . . ?
B01M B01J B01P 108.62(14) . . ?
B01M B01J B01Q 61.16(12) . . ?
B01P B01J B01L 58.41(11) . . ?
B01P B01J B01Q 107.12(15) . . ?
B01Q B01J B01L 60.15(12) . . ?
C00H B01K B01E 59.65(11) . . ?
C00H B01K B01G 59.78(11) . . ?
C00H B01K B01N 105.33(14) . . ?
C00H B01K B01T 105.89(15) . . ?
B01E B01K B01N 108.32(15) . . ?
B01E B01K B01T 60.39(13) . . ?
B01G B01K B01E 109.01(15) . . ?
B01G B01K B01N 58.75(11) . . ?
B01G B01K B01T 107.00(15) . . ?
B01T B01K B01N 59.66(12) . . ?
B01H B01L B01J 107.70(15) . . ?
B01H B01L B01Q 60.35(12) . . ?
B01H B01L B019 59.83(12) . . ?
B01J B01L B019 108.29(14) . . ?
B01P B01L B01H 108.19(14) . . ?
B01P B01L B01J 59.95(11) . . ?
B01P B01L B01Q 107.70(15) . . ?
B01P B01L B019 60.59(11) . . ?
B01Q B01L B01J 59.34(12) . . ?
B01Q B01L B019 108.23(15) . . ?
C00G B01M B01B 60.28(11) . . ?
C00G B01M B01J 59.48(11) . . ?
C00G B01M B01O 104.42(14) . . ?
C00G B01M B01Q 104.76(14) . . ?
B01B B01M B01O 58.37(11) . . ?
B01B B01M B01Q 106.76(15) . . ?
B01J B01M B01B 109.51(14) . . ?
B01J B01M B01O 107.38(15) . . ?
B01J B01M B01Q 59.66(12) . . ?
B01O B01M B01Q 59.33(12) . . ?
B00Y B01N B01K 107.29(15) . . ?
B01G B01N B00Y 60.25(11) . . ?
B01G B01N B01K 59.34(12) . . ?
B01G B01N B01R 107.85(15) . . ?
B01G B01N B01T 107.50(15) . . ?
B01R B01N B00Y 59.59(12) . . ?
B01R B01N B01K 107.59(16) . . ?
B01T B01N B00Y 107.71(16) . . ?
B01T B01N B01K 59.69(12) . . ?
B01T B01N B01R 60.27(13) . . ?
B01B B01O B01H 108.62(14) . . ?
B01B B01O B01M 60.43(11) . . ?
B01B B01O B01Q 109.32(15) . . ?
B01B B01O B012 60.16(11) . . ?
B01M B01O B01H 108.25(15) . . ?
B01M B01O B012 108.13(14) . . ?
B01Q B01O B01H 60.16(12) . . ?
B01Q B01O B01M 60.44(12) . . ?
B01Q B01O B012 108.45(15) . . ?
B012 B01O B01H 59.98(12) . . ?
C00D B01P B019 57.88(10) . . ?
C00G B01P C00D 56.78(10) . . ?
C00G B01P B01J 59.59(11) . . ?
C00G B01P B01L 107.34(14) . . ?
C00G B01P B019 105.30(14) . . ?
B01J B01P C00D 105.10(14) . . ?
B01J B01P B019 110.53(14) . . ?
B01L B01P C00D 105.67(14) . . ?
B01L B01P B01J 61.64(12) . . ?
B01L B01P B019 61.75(12) . . ?
B01H B01Q B01M 108.30(14) . . ?
B01J B01Q B01H 108.05(15) . . ?
B01J B01Q B01L 60.52(12) . . ?
B01J B01Q B01M 59.18(11) . . ?
B01J B01Q B01O 107.71(14) . . ?
B01L B01Q B01H 59.60(12) . . ?
B01L B01Q B01M 107.80(14) . . ?
B01O B01Q B01H 60.44(12) . . ?
B01O B01Q B01L 108.06(15) . . ?
B01O B01Q B01M 60.23(12) . . ?
B00Y B01R B01C 60.20(12) . . ?
B00Y B01R B01N 60.45(12) . . ?
B00Y B01R B01S 108.46(15) . . ?
B00Y B01R B01T 107.95(15) . . ?
B01C B01R B01N 108.66(15) . . ?
B01C B01R B01S 60.47(12) . . ?
B01C B01R B01T 108.04(15) . . ?
B01N B01R B01T 59.71(13) . . ?
B01S B01R B01N 107.98(15) . . ?
B01S B01R B01T 59.63(13) . . ?
B01A B01S B01C 60.39(12) . . ?
B01A B01S B01E 59.40(12) . . ?
B01A B01S B01R 108.15(15) . . ?
B01A B01S B01T 107.81(15) . . ?
B01C B01S B01E 107.67(15) . . ?
B01R B01S B01C 59.74(12) . . ?
B01R B01S B01E 108.06(16) . . ?
B01T B01S B01C 108.12(16) . . ?
B01T B01S B01E 59.94(13) . . ?
B01T B01S B01R 60.46(13) . . ?
B01E B01T B01R 108.09(16) . . ?
B01K B01T B01E 59.35(12) . . ?
B01K B01T B01R 108.15(15) . . ?
B01N B01T B01E 108.28(15) . . ?
B01N B01T B01K 60.65(12) . . ?
B01N B01T B01R 60.02(13) . . ?
B01S B01T B01E 60.53(13) . . ?
B01S B01T B01K 108.10(15) . . ?
B01S B01T B01N 108.45(16) . . ?
B01S B01T B01R 59.91(13) . . ?
C00C B010 B01I 104.77(13) . . ?
C00C B010 B011 104.65(13) . . ?
C00C B010 B014 58.31(10) . . ?
C00C B010 B015 59.86(10) . . ?
B011 B010 B01I 59.74(11) . . ?
B011 B010 B014 60.18(11) . . ?
B011 B010 B015 106.43(14) . . ?
B014 B010 B01I 107.79(13) . . ?
B015 B010 B01I 58.38(11) . . ?
B015 B010 B014 107.84(13) . . ?
B01I B011 B01F 59.59(11) . . ?
B01I B011 B010 60.46(11) . . ?
B01I B011 B014 108.29(14) . . ?
B010 B011 B01F 108.08(14) . . ?
B010 B011 B014 60.10(11) . . ?
B014 B011 B01F 107.97(15) . . ?
B017 B011 B01F 59.63(11) . . ?
B017 B011 B01I 107.64(15) . . ?
B017 B011 B010 108.40(14) . . ?
B017 B011 B014 60.38(11) . . ?
C00D B012 B01B 60.39(11) . . ?
C00D B012 B01H 104.60(14) . . ?
C00D B012 B01O 104.67(14) . . ?
C00D B012 B019 58.90(10) . . ?
B01B B012 B01H 107.30(15) . . ?
B01B B012 B01O 58.46(11) . . ?
B01B B012 B019 109.37(14) . . ?
B01O B012 B01H 60.04(12) . . ?
B019 B012 B01H 59.82(11) . . ?
B019 B012 B01O 108.03(14) . . ?
Br01 B013 Br02 108.90(10) . . ?
C008 B013 Br01 109.89(12) . . ?
C008 B013 Br02 110.39(12) . . ?
C00H B013 Br01 111.71(12) . . ?
C00H B013 Br02 111.08(12) . . ?
C00H B013 C008 104.83(14) . . ?
C00C B014 B00R 60.08(11) . . ?
C00C B014 B010 58.86(10) . . ?
C00C B014 B011 104.72(13) . . ?
C00C B014 B017 104.86(14) . . ?
B00R B014 B010 108.38(13) . . ?
B00R B014 B011 106.44(14) . . ?
B00R B014 B017 58.45(11) . . ?
B010 B014 B011 59.72(11) . . ?
B010 B014 B017 107.41(13) . . ?
B011 B014 B017 59.51(11) . . ?
C008 B015 C00C 56.82(10) . . ?
C008 B015 B00T 59.87(11) . . ?
C008 B015 B01I 107.70(13) . . ?
C008 B015 B010 105.60(13) . . ?
C00C B015 B00T 105.38(13) . . ?
C00C B015 B010 58.28(10) . . ?
B00T B015 B010 110.37(14) . . ?
B01I B015 C00C 105.65(13) . . ?
B01I B015 B00T 61.88(12) . . ?
B01I B015 B010 61.10(11) . . ?
C007 B016 C009 56.47(9) . . ?
C007 B016 B00Q 104.47(13) . . ?
C007 B016 B00Z 57.64(10) . . ?
C009 B016 B00Q 58.86(10) . . ?
C009 B016 B00Z 104.23(13) . . ?
B00Q B016 B00Z 109.82(14) . . ?
B00S B016 C007 105.31(13) . . ?
B00S B016 C009 106.18(13) . . ?
B00S B016 B00Q 61.41(11) . . ?
B00S B016 B00Z 61.59(11) . . ?
B00R B017 B00W 59.45(11) . . ?
B00R B017 B01F 107.91(14) . . ?
B00R B017 B011 108.40(14) . . ?
B00R B017 B014 60.29(11) . . ?
B01F B017 B00W 59.95(12) . . ?
B01F B017 B011 60.54(12) . . ?
B01F B017 B014 108.47(14) . . ?
B011 B017 B00W 108.25(14) . . ?
B011 B017 B014 60.11(11) . . ?
B014 B017 B00W 107.79(14) . . ?
C00D B019 B01H 104.09(14) . . ?
C00D B019 B01L 104.37(14) . . ?
C00D B019 B01P 60.31(10) . . ?
C00D B019 B012 57.88(10) . . ?
B01H B019 B01L 59.22(12) . . ?
B01H B019 B01P 105.36(14) . . ?
B01H B019 B012 60.16(11) . . ?
B01P B019 B01L 57.65(11) . . ?
B01P B019 B012 107.52(14) . . ?
B012 B019 B01L 107.22(14) . . ?

loop_
_geom_bond_atom_site_label_1
_geom_bond_atom_site_label_2
_geom_bond_distance
_geom_bond_site_symmetry_2
_geom_bond_publ_flag
Br01 B013 1.951(2) . ?
Br02 B013 1.952(2) . ?
N003 C005 1.348(2) . ?
N003 C006 1.379(2) . ?
N003 C00B 1.495(2) . ?
N004 C005 1.348(2) . ?
N004 C00A 1.380(2) . ?
N004 C00F 1.494(2) . ?
C005 B018 1.563(3) . ?
C006 C00A 1.371(3) . ?
C006 C00L 1.488(2) . ?
C007 C009 1.653(2) . ?
C007 C00D 1.525(2) . ?
C007 B00O 1.712(2) . ?
C007 B00P 1.762(2) . ?
C007 B00Z 1.697(2) . ?
C007 B016 1.745(2) . ?
C008 C00C 1.659(2) . ?
C008 B00R 1.737(2) . ?
C008 B00T 1.744(3) . ?
C008 B00W 1.739(3) . ?
C008 B013 1.671(3) . ?
C008 B015 1.740(2) . ?
C009 B018 1.585(2) . ?
C009 B00P 1.731(2) . ?
C009 B00Q 1.730(2) . ?
C009 B00V 1.744(2) . ?
C009 B016 1.750(2) . ?
C00A C00M 1.486(2) . ?
C00B C00E 1.516(2) . ?
C00B C00N 1.521(2) . ?
C00C C00I 1.535(2) . ?
C00C B00R 1.745(2) . ?
C00C B010 1.718(3) . ?
C00C B014 1.708(3) . ?
C00C B015 1.747(2) . ?
C00D C00G 1.656(2) . ?
C00D B01B 1.747(2) . ?
C00D B01P 1.762(3) . ?
C00D B012 1.699(3) . ?
C00D B019 1.718(2) . ?
C00F C00J 1.523(2) . ?
C00F C00K 1.528(2) . ?
C00G B018 1.588(2) . ?
C00G B01B 1.761(3) . ?
C00G B01J 1.731(3) . ?
C00G B01M 1.727(3) . ?
C00G B01P 1.721(3) . ?
C00H C00I 1.649(2) . ?
C00H B01A 1.743(3) . ?
C00H B01E 1.744(3) . ?
C00H B01G 1.741(3) . ?
C00H B01K 1.741(3) . ?
C00H B013 1.668(3) . ?
C00I B00Y 1.713(3) . ?
C00I B01A 1.743(3) . ?
C00I B01C 1.711(3) . ?
C00I B01G 1.752(3) . ?
B00O B00P 1.779(3) . ?
B00O B00X 1.801(3) . ?
B00O B00Z 1.790(3) . ?
B00O B01D 1.792(3) . ?
B00P B00V 1.763(3) . ?
B00P B00X 1.745(3) . ?
B00Q B00S 1.795(3) . ?
B00Q B00U 1.793(3) . ?
B00Q B00V 1.765(3) . ?
B00Q B016 1.771(3) . ?
B00R B00W 1.754(3) . ?
B00R B014 1.776(3) . ?
B00R B017 1.742(3) . ?
B00S B00U 1.784(3) . ?
B00S B00Z 1.802(3) . ?
B00S B01D 1.792(3) . ?
B00S B016 1.744(3) . ?
B00T B00W 1.762(3) . ?
B00T B01F 1.783(3) . ?
B00T B01I 1.798(3) . ?
B00T B015 1.755(3) . ?
B00U B00V 1.777(3) . ?
B00U B00X 1.788(3) . ?
B00U B01D 1.792(3) . ?
B00V B00X 1.794(3) . ?
B00W B01F 1.782(3) . ?
B00W B017 1.793(3) . ?
B00X B01D 1.784(3) . ?
B00Y B01C 1.786(3) . ?
B00Y B01G 1.776(3) . ?
B00Y B01N 1.795(3) . ?
B00Y B01R 1.780(3) . ?
B00Z B01D 1.790(3) . ?
B00Z B016 1.776(3) . ?
B01A B01C 1.781(3) . ?
B01A B01E 1.755(3) . ?
B01A B01S 1.748(3) . ?
B01B B01M 1.779(3) . ?
B01B B01O 1.741(3) . ?
B01B B012 1.772(3) . ?
B01C B01R 1.780(3) . ?
B01C B01S 1.793(3) . ?
B01E B01K 1.765(3) . ?
B01E B01S 1.794(3) . ?
B01E B01T 1.784(3) . ?
B01F B01I 1.773(3) . ?
B01F B011 1.789(3) . ?
B01F B017 1.773(3) . ?
B01G B01K 1.754(3) . ?
B01G B01N 1.743(3) . ?
B01H B01L 1.776(3) . ?
B01H B01O 1.795(3) . ?
B01H B01Q 1.790(3) . ?
B01H B012 1.794(3) . ?
B01H B019 1.788(3) . ?
B01I B010 1.791(3) . ?
B01I B011 1.778(3) . ?
B01I B015 1.742(3) . ?
B01J B01L 1.791(3) . ?
B01J B01M 1.761(3) . ?
B01J B01P 1.762(3) . ?
B01J B01Q 1.770(3) . ?
B01K B01N 1.799(3) . ?
B01K B01T 1.782(3) . ?
B01L B01P 1.734(3) . ?
B01L B01Q 1.784(3) . ?
B01L B019 1.808(3) . ?
B01M B01O 1.792(3) . ?
B01M B01Q 1.796(3) . ?
B01N B01R 1.787(3) . ?
B01N B01T 1.781(3) . ?
B01O B01Q 1.776(3) . ?
B01O B012 1.794(3) . ?
B01P B019 1.788(3) . ?
B01R B01S 1.781(3) . ?
B01R B01T 1.791(3) . ?
B01S B01T 1.776(3) . ?
B010 B011 1.779(3) . ?
B010 B014 1.786(3) . ?
B010 B015 1.781(3) . ?
B011 B014 1.788(3) . ?
B011 B017 1.777(3) . ?
B012 B019 1.791(3) . ?
B014 B017 1.793(3) . ?
